data_4329824
loop_
_publ_author_name
'Musa S. Shongwe'
'Usama A. Al-Zaabi'
'Faizah Al-Mjeni'
'Carla S. Eribal'
'Ekkehard Sinn'
'Imaddin A. Al-Omari'
'Hussein H. Hamdeh'
'Dariusz Matoga'
'Harry Adams'
'Michael J. Morris'
'Arnold L. Rheingold'
'Eckhard Bill'
'David J. Sellmyer'

_publ_section_title
;
 Accessibility and Selective Stabilization of the Principal Spin States of
 Iron by Pyridyl versus Phenolic Ketimines: Modulation of the
 6A1\\leftarrow\\rightarrow2T2 Ground-State Transformation of the
 [FeN4O2]+ Chromophore
;
_journal_name_full 'Inorganic Chemistry'
_journal_page_first 8241
_journal_page_last 8253
_journal_paper_doi 10.1021/ic300732r
_journal_volume 51
_journal_year 2012
_chemical_formula_sum 'C18 H26 Cl2 Fe N6 O8'
_chemical_formula_weight 581.20
_chemical_name_systematic
;

  ?

;
_space_group_IT_number 14
_symmetry_cell_setting monoclinic
_symmetry_space_group_name_Hall '-P 2ybc'
_symmetry_space_group_name_H-M 'P 1 21/c 1'
_atom_sites_solution_hydrogens geom
_atom_sites_solution_primary direct
_atom_sites_solution_secondary difmap
_audit_creation_method SHELXL-97
_cell_angle_alpha 90.00
_cell_angle_beta 95.654(2)
_cell_angle_gamma 90.00
_cell_formula_units_Z 4
_cell_length_a 15.7479(19)
_cell_length_b 9.8664(12)
_cell_length_c 15.2144(18)
_cell_measurement_reflns_used 980
_cell_measurement_temperature 150(2)
_cell_measurement_theta_max 19.17
_cell_measurement_theta_min 3.12
_cell_volume 2352.4(5)
_computing_cell_refinement 'Bruker SMART'
_computing_data_collection 'Bruker SMART'
_computing_data_reduction 'Bruker SAINT'
_computing_molecular_graphics 'Bruker SHELXTL'
_computing_publication_material 'Bruker SHELXTL'
_computing_structure_refinement 'SHELXL-97 (Sheldrick, 1997)'
_computing_structure_solution 'SHELXS-97 (Sheldrick, 1990)'
_diffrn_ambient_temperature 150(2)
_diffrn_detector_area_resol_mean 100
_diffrn_measured_fraction_theta_full 1.000
_diffrn_measured_fraction_theta_max 0.932
_diffrn_measurement_device_type 'CCD area detector'
_diffrn_measurement_method 'phi and omega scans'
_diffrn_radiation_monochromator graphite
_diffrn_radiation_source 'fine-focus sealed tube'
_diffrn_radiation_type MoK\a
_diffrn_radiation_wavelength 0.71073
_diffrn_reflns_av_R_equivalents 0.0705
_diffrn_reflns_av_sigmaI/netI 0.0794
_diffrn_reflns_limit_h_max 20
_diffrn_reflns_limit_h_min -20
_diffrn_reflns_limit_k_max 12
_diffrn_reflns_limit_k_min -13
_diffrn_reflns_limit_l_max 20
_diffrn_reflns_limit_l_min -20
_diffrn_reflns_number 26199
_diffrn_reflns_theta_full 25.00
_diffrn_reflns_theta_max 28.59
_diffrn_reflns_theta_min 1.30
_diffrn_standards_decay_% 0
_diffrn_standards_number 0
_exptl_absorpt_coefficient_mu 0.926
_exptl_absorpt_correction_T_max 0.8293
_exptl_absorpt_correction_T_min 0.7436
_exptl_absorpt_correction_type multi-scan
_exptl_absorpt_process_details SADABS
_exptl_crystal_colour BLACK
_exptl_crystal_density_diffrn 1.641
_exptl_crystal_description BLOCK
_exptl_crystal_F_000 1200
_exptl_crystal_size_max 0.34
_exptl_crystal_size_mid 0.32
_exptl_crystal_size_min 0.21
_refine_diff_density_max 0.953
_refine_diff_density_min -0.781
_refine_diff_density_rms 0.101
_refine_ls_extinction_method none
_refine_ls_goodness_of_fit_ref 1.020
_refine_ls_hydrogen_treatment constr
_refine_ls_matrix_type full
_refine_ls_number_parameters 314
_refine_ls_number_reflns 5611
_refine_ls_number_restraints 7
_refine_ls_restrained_S_all 1.030
_refine_ls_R_factor_all 0.0969
_refine_ls_R_factor_gt 0.0553
_refine_ls_shift/su_max 0.003
_refine_ls_shift/su_mean 0.000
_refine_ls_structure_factor_coef Fsqd
_refine_ls_weighting_details 'calc w=1/[\s^2^(Fo^2^)+(0.0812P)^2^+0.0000P] where P=(Fo^2^+2Fc^2^)/3'
_refine_ls_weighting_scheme calc
_refine_ls_wR_factor_gt 0.1360
_refine_ls_wR_factor_ref 0.1527
_reflns_number_gt 3601
_reflns_number_total 5611
_reflns_threshold_expression >2sigma(I)
_cod_data_source_file ic300732r_si_001_1.cif
_cod_data_source_block '[Fe(apHen)2](ClO4)2'
_cod_database_code 4329824

loop_
_symmetry_equiv_pos_as_xyz
'x, y, z'
'-x, y+1/2, -z+1/2'
'-x, -y, -z'
'x, -y-1/2, z-1/2'

loop_
_atom_site_label
_atom_site_type_symbol
_atom_site_fract_x
_atom_site_fract_y
_atom_site_fract_z
_atom_site_U_iso_or_equiv
_atom_site_adp_type
_atom_site_occupancy
_atom_site_symmetry_multiplicity
_atom_site_calc_flag
_atom_site_refinement_flags
_atom_site_disorder_assembly
_atom_site_disorder_group
Fe1 Fe 0.25312(3) 0.94854(5) 0.36560(3) 0.01830(16) Uani 1 1 d . . .
N1 N 0.1742(2) 1.0245(3) 0.26448(19) 0.0242(7) Uani 1 1 d . . .
H1A H 0.1194 1.0107 0.2741 0.029 Uiso 1 1 calc R . .
H1B H 0.1828 1.1142 0.2591 0.029 Uiso 1 1 calc R . .
N2 N 0.25519(19) 0.7947(3) 0.29056(18) 0.0214(7) Uani 1 1 d . . .
N3 N 0.32549(19) 0.8301(3) 0.44379(19) 0.0248(7) Uani 1 1 d . . .
N4 N 0.3547(2) 1.0413(3) 0.32076(19) 0.0265(7) Uani 1 1 d . . .
H4A H 0.3952 0.9800 0.3115 0.032 Uiso 1 1 calc R . .
H4B H 0.3389 1.0839 0.2694 0.032 Uiso 1 1 calc R . .
N5 N 0.2509(2) 1.1034(3) 0.43925(19) 0.0235(7) Uani 1 1 d . . .
N6 N 0.15868(18) 0.8980(3) 0.43357(18) 0.0194(6) Uani 1 1 d . . .
C1 C 0.1943(3) 0.9522(4) 0.1828(2) 0.0269(9) Uani 1 1 d . . .
H1C H 0.2466 0.9877 0.1628 0.032 Uiso 1 1 calc R . .
H1D H 0.1485 0.9652 0.1360 0.032 Uiso 1 1 calc R . .
C2 C 0.2044(2) 0.8042(4) 0.2044(2) 0.0240(8) Uani 1 1 d . . .
H2A H 0.1490 0.7624 0.2072 0.029 Uiso 1 1 calc R . .
H2B H 0.2333 0.7583 0.1595 0.029 Uiso 1 1 calc R . .
C3 C 0.2976(2) 0.6881(4) 0.3186(2) 0.0249(8) Uani 1 1 d . . .
C4 C 0.3367(2) 0.7046(4) 0.4102(3) 0.0263(9) Uani 1 1 d . . .
C5 C 0.3779(3) 0.6030(5) 0.4609(3) 0.0401(11) Uani 1 1 d . . .
H5 H 0.3854 0.5178 0.4366 0.048 Uiso 1 1 calc R . .
C6 C 0.4078(3) 0.6295(5) 0.5478(3) 0.0460(13) Uani 1 1 d . . .
H6 H 0.4349 0.5620 0.5828 0.055 Uiso 1 1 calc R . .
C7 C 0.3969(3) 0.7567(5) 0.5817(3) 0.0415(11) Uani 1 1 d . . .
H7 H 0.4164 0.7763 0.6400 0.050 Uiso 1 1 calc R . .
C8 C 0.3564(2) 0.8552(4) 0.5280(2) 0.0311(9) Uani 1 1 d . . .
H8 H 0.3503 0.9418 0.5508 0.037 Uiso 1 1 calc R . .
C9 C 0.3880(2) 1.1405(4) 0.3886(2) 0.0302(9) Uani 1 1 d . . .
H9A H 0.4239 1.2066 0.3630 0.036 Uiso 1 1 calc R . .
H9B H 0.4218 1.0946 0.4364 0.036 Uiso 1 1 calc R . .
C10 C 0.3124(3) 1.2100(4) 0.4230(3) 0.0311(9) Uani 1 1 d . . .
H10A H 0.3300 1.2584 0.4773 0.037 Uiso 1 1 calc R . .
H10B H 0.2870 1.2743 0.3799 0.037 Uiso 1 1 calc R . .
C11 C 0.1962(2) 1.1114(4) 0.4969(2) 0.0230(8) Uani 1 1 d . . .
C12 C 0.1447(2) 0.9888(4) 0.4991(2) 0.0220(8) Uani 1 1 d . . .
C13 C 0.0891(2) 0.9598(4) 0.5613(2) 0.0262(9) Uani 1 1 d . . .
H13 H 0.0805 1.0226 0.6052 0.031 Uiso 1 1 calc R . .
C14 C 0.0461(2) 0.8375(4) 0.5584(2) 0.0303(9) Uani 1 1 d . . .
H14 H 0.0089 0.8165 0.6002 0.036 Uiso 1 1 calc R . .
C15 C 0.0598(2) 0.7467(4) 0.4916(2) 0.0263(8) Uani 1 1 d . . .
H15 H 0.0315 0.6639 0.4879 0.032 Uiso 1 1 calc R . .
C16 C 0.1156(2) 0.7798(4) 0.4310(2) 0.0242(8) Uani 1 1 d . . .
H16 H 0.1239 0.7182 0.3863 0.029 Uiso 1 1 calc R . .
C17 C 0.1837(3) 1.2305(4) 0.5542(3) 0.0365(10) Uani 1 1 d . . .
H17A H 0.2379 1.2600 0.5820 0.055 Uiso 1 1 calc R . .
H17B H 0.1473 1.2056 0.5986 0.055 Uiso 1 1 calc R . .
H17C H 0.1577 1.3029 0.5189 0.055 Uiso 1 1 calc R . .
C18 C 0.3086(3) 0.5606(4) 0.2691(3) 0.0373(10) Uani 1 1 d . . .
H18A H 0.2788 0.5678 0.2111 0.056 Uiso 1 1 calc R . .
H18B H 0.2859 0.4861 0.2999 0.056 Uiso 1 1 calc R . .
H18C H 0.3682 0.5457 0.2642 0.056 Uiso 1 1 calc R . .
Cl1 Cl 0.07105(6) 0.42045(9) 0.30421(6) 0.0266(2) Uani 1 1 d . . .
Cl2 Cl 0.55141(6) 0.71911(10) 0.83231(6) 0.0292(2) Uani 1 1 d . . .
O1 O 0.1081(2) 0.5390(3) 0.2750(2) 0.0540(10) Uani 1 1 d . A .
O2 O 0.0767(7) 0.4249(10) 0.3987(6) 0.051(2) Uiso 0.348(4) 1 d PU A 1
O2' O 0.0303(3) 0.4564(5) 0.3841(3) 0.0410(12) Uiso 0.652(4) 1 d PU A 2
O3 O 0.1204(5) 0.3039(8) 0.3291(5) 0.0240(18) Uiso 0.348(4) 1 d PU A 1
O3' O 0.1343(5) 0.3215(8) 0.2951(5) 0.085(2) Uiso 0.652(4) 1 d PU A 2
O4 O 0.0002(2) 0.3832(4) 0.2444(3) 0.0693(11) Uani 1 1 d . A .
O5 O 0.4849(7) 0.7261(11) 0.7738(6) 0.054(2) Uiso 0.348(4) 1 d PU A 1
O5' O 0.5070(3) 0.6330(5) 0.7614(3) 0.0424(12) Uiso 0.652(4) 1 d PU A 2
O6 O 0.63795(19) 0.7201(3) 0.8138(2) 0.0511(9) Uani 1 1 d . A .
O7 O 0.5563(7) 0.8338(11) 0.8956(7) 0.063(3) Uiso 0.348(4) 1 d PU A 1
O7' O 0.5148(3) 0.8521(5) 0.8142(3) 0.0434(13) Uiso 0.652(4) 1 d PU A 2
O8 O 0.5467(7) 0.5998(12) 0.8928(7) 0.053(3) Uiso 0.348(4) 1 d PU A 1
O8' O 0.5324(3) 0.6690(6) 0.9131(4) 0.0528(14) Uiso 0.652(4) 1 d PU A 2

loop_
_atom_site_aniso_label
_atom_site_aniso_U_11
_atom_site_aniso_U_22
_atom_site_aniso_U_33
_atom_site_aniso_U_23
_atom_site_aniso_U_13
_atom_site_aniso_U_12
Fe1 0.0176(3) 0.0178(3) 0.0194(3) 0.0004(2) 0.0016(2) -0.0013(2)
N1 0.0274(18) 0.0179(16) 0.0268(16) -0.0008(13) 0.0001(13) -0.0023(13)
N2 0.0203(16) 0.0233(16) 0.0209(15) 0.0013(12) 0.0035(12) -0.0030(13)
N3 0.0150(16) 0.0337(18) 0.0260(16) 0.0061(14) 0.0030(13) -0.0025(14)
N4 0.0268(18) 0.0288(18) 0.0243(16) 0.0017(13) 0.0044(13) -0.0029(14)
N5 0.0237(17) 0.0204(16) 0.0248(16) -0.0024(13) -0.0046(13) -0.0010(14)
N6 0.0184(16) 0.0197(15) 0.0196(15) 0.0013(12) 0.0002(12) 0.0004(13)
C1 0.034(2) 0.030(2) 0.0169(18) 0.0008(15) 0.0002(16) -0.0028(18)
C2 0.028(2) 0.0243(19) 0.0197(18) -0.0048(15) 0.0043(15) -0.0002(16)
C3 0.023(2) 0.0171(18) 0.037(2) 0.0022(16) 0.0105(17) -0.0043(16)
C4 0.0166(19) 0.028(2) 0.036(2) 0.0104(17) 0.0070(16) 0.0035(16)
C5 0.025(2) 0.034(2) 0.062(3) 0.019(2) 0.006(2) 0.0039(19)
C6 0.020(2) 0.066(3) 0.052(3) 0.038(3) 0.005(2) 0.009(2)
C7 0.023(2) 0.066(3) 0.035(2) 0.019(2) 0.0010(18) 0.003(2)
C8 0.021(2) 0.044(2) 0.028(2) 0.0049(18) 0.0025(16) 0.0019(19)
C9 0.028(2) 0.034(2) 0.029(2) 0.0006(17) 0.0011(17) -0.0119(18)
C10 0.034(2) 0.024(2) 0.034(2) -0.0003(17) -0.0022(18) -0.0086(18)
C11 0.020(2) 0.0240(19) 0.0231(19) -0.0024(15) -0.0068(15) 0.0037(16)
C12 0.021(2) 0.0243(19) 0.0202(18) 0.0000(15) -0.0030(14) 0.0058(16)
C13 0.027(2) 0.034(2) 0.0180(18) 0.0005(16) 0.0036(15) 0.0101(17)
C14 0.025(2) 0.039(2) 0.027(2) 0.0143(18) 0.0071(16) 0.0065(19)
C15 0.022(2) 0.025(2) 0.033(2) 0.0072(16) 0.0035(16) -0.0018(16)
C16 0.022(2) 0.0212(19) 0.029(2) -0.0008(15) 0.0027(16) -0.0012(16)
C17 0.036(3) 0.034(2) 0.039(2) -0.0162(19) 0.0007(19) 0.002(2)
C18 0.034(2) 0.021(2) 0.058(3) -0.0037(19) 0.013(2) 0.0058(18)
Cl1 0.0291(5) 0.0234(5) 0.0277(5) 0.0025(4) 0.0054(4) -0.0030(4)
Cl2 0.0280(5) 0.0278(5) 0.0324(5) 0.0016(4) 0.0059(4) 0.0030(4)
O1 0.085(3) 0.041(2) 0.0389(18) -0.0047(14) 0.0222(18) -0.0322(18)
O4 0.034(2) 0.069(3) 0.100(3) -0.022(2) -0.0203(19) -0.0059(19)
O6 0.0219(16) 0.053(2) 0.078(2) -0.0010(18) 0.0056(16) 0.0069(15)

loop_
_atom_type_symbol
_atom_type_description
_atom_type_scat_dispersion_real
_atom_type_scat_dispersion_imag
_atom_type_scat_source
C C 0.0033 0.0016 'International Tables Vol C Tables 4.2.6.8 and 6.1.1.4'
H H 0.0000 0.0000 'International Tables Vol C Tables 4.2.6.8 and 6.1.1.4'
N N 0.0061 0.0033 'International Tables Vol C Tables 4.2.6.8 and 6.1.1.4'
O O 0.0106 0.0060 'International Tables Vol C Tables 4.2.6.8 and 6.1.1.4'
Cl Cl 0.1484 0.1585 'International Tables Vol C Tables 4.2.6.8 and 6.1.1.4'
Fe Fe 0.3463 0.8444 'International Tables Vol C Tables 4.2.6.8 and 6.1.1.4'

loop_
_geom_angle_atom_site_label_1
_geom_angle_atom_site_label_2
_geom_angle_atom_site_label_3
_geom_angle
N5 Fe1 N2 179.30(13)
N5 Fe1 N3 99.53(13)
N2 Fe1 N3 81.07(13)
N5 Fe1 N6 80.47(13)
N2 Fe1 N6 99.94(12)
N3 Fe1 N6 87.35(12)
N5 Fe1 N4 83.99(13)
N2 Fe1 N4 95.63(12)
N3 Fe1 N4 92.47(13)
N6 Fe1 N4 164.21(12)
N5 Fe1 N1 96.02(12)
N2 Fe1 N1 83.39(12)
N3 Fe1 N1 164.29(13)
N6 Fe1 N1 93.12(12)
N4 Fe1 N1 91.29(13)
C1 N1 Fe1 106.9(2)
C1 N1 H1A 110.3
Fe1 N1 H1A 110.3
C1 N1 H1B 110.3
Fe1 N1 H1B 110.3
H1A N1 H1B 108.6
C3 N2 C2 124.3(3)
C3 N2 Fe1 119.3(2)
C2 N2 Fe1 116.4(2)
C8 N3 C4 118.5(3)
C8 N3 Fe1 127.1(3)
C4 N3 Fe1 113.9(2)
C9 N4 Fe1 107.6(2)
C9 N4 H4A 110.2
Fe1 N4 H4A 110.2
C9 N4 H4B 110.2
Fe1 N4 H4B 110.2
H4A N4 H4B 108.5
C11 N5 C10 124.5(3)
C11 N5 Fe1 120.2(3)
C10 N5 Fe1 115.3(2)
C16 N6 C12 118.0(3)
C16 N6 Fe1 127.7(2)
C12 N6 Fe1 113.7(2)
N1 C1 C2 108.0(3)
N1 C1 H1C 110.1
C2 C1 H1C 110.1
N1 C1 H1D 110.1
C2 C1 H1D 110.1
H1C C1 H1D 108.4
N2 C2 C1 107.1(3)
N2 C2 H2A 110.3
C1 C2 H2A 110.3
N2 C2 H2B 110.3
C1 C2 H2B 110.3
H2A C2 H2B 108.5
N2 C3 C4 112.0(3)
N2 C3 C18 127.0(4)
C4 C3 C18 121.0(3)
N3 C4 C5 121.4(4)
N3 C4 C3 113.5(3)
C5 C4 C3 125.0(4)
C6 C5 C4 119.4(4)
C6 C5 H5 120.3
C4 C5 H5 120.3
C7 C6 C5 119.2(4)
C7 C6 H6 120.4
C5 C6 H6 120.4
C6 C7 C8 119.1(4)
C6 C7 H7 120.4
C8 C7 H7 120.4
N3 C8 C7 122.3(4)
N3 C8 H8 118.9
C7 C8 H8 118.9
N4 C9 C10 107.7(3)
N4 C9 H9A 110.2
C10 C9 H9A 110.2
N4 C9 H9B 110.2
C10 C9 H9B 110.2
H9A C9 H9B 108.5
N5 C10 C9 106.8(3)
N5 C10 H10A 110.4
C9 C10 H10A 110.4
N5 C10 H10B 110.4
C9 C10 H10B 110.4
H10A C10 H10B 108.6
N5 C11 C12 112.1(3)
N5 C11 C17 125.6(4)
C12 C11 C17 122.3(3)
N6 C12 C13 121.4(3)
N6 C12 C11 113.2(3)
C13 C12 C11 125.4(3)
C12 C13 C14 120.0(4)
C12 C13 H13 120.0
C14 C13 H13 120.0
C13 C14 C15 118.4(3)
C13 C14 H14 120.8
C15 C14 H14 120.8
C16 C15 C14 119.6(4)
C16 C15 H15 120.2
C14 C15 H15 120.2
N6 C16 C15 122.6(3)
N6 C16 H16 118.7
C15 C16 H16 118.7
C11 C17 H17A 109.5
C11 C17 H17B 109.5
H17A C17 H17B 109.5
C11 C17 H17C 109.5
H17A C17 H17C 109.5
H17B C17 H17C 109.5
C3 C18 H18A 109.5
C3 C18 H18B 109.5
H18A C18 H18B 109.5
C3 C18 H18C 109.5
H18A C18 H18C 109.5
H18B C18 H18C 109.5
O1 Cl1 O3' 103.1(4)
O1 Cl1 O4 109.8(2)
O3' Cl1 O4 106.0(3)
O1 Cl1 O3 121.9(4)
O3' Cl1 O3 24.8(4)
O4 Cl1 O3 109.7(4)
O1 Cl1 O2 107.9(4)
O3' Cl1 O2 98.3(6)
O4 Cl1 O2 128.3(5)
O3 Cl1 O2 77.2(6)
O1 Cl1 O2' 106.9(2)
O3' Cl1 O2' 128.1(4)
O4 Cl1 O2' 102.3(3)
O3 Cl1 O2' 104.3(4)
O2 Cl1 O2' 32.1(4)
O5 Cl2 O8' 113.2(5)
O5 Cl2 O6 125.9(5)
O8' Cl2 O6 118.3(3)
O5 Cl2 O7' 63.0(5)
O8' Cl2 O7' 112.0(3)
O6 Cl2 O7' 109.2(2)
O5 Cl2 O7 112.9(6)
O8' Cl2 O7 72.4(5)
O6 Cl2 O7 97.7(4)
O7' Cl2 O7 55.0(4)
O5 Cl2 O5' 41.5(4)
O8' Cl2 O5' 108.1(3)
O6 Cl2 O5' 104.6(2)
O7' Cl2 O5' 103.3(3)
O7 Cl2 O5' 153.5(5)
O5 Cl2 O8 111.9(6)
O8' Cl2 O8 31.5(4)
O6 Cl2 O8 103.5(4)
O7' Cl2 O8 141.7(5)
O7 Cl2 O8 101.7(6)
O5' Cl2 O8 87.0(5)
Cl1 O2 O3 51.1(4)
Cl1 O3 O2 51.8(4)

loop_
_geom_bond_atom_site_label_1
_geom_bond_atom_site_label_2
_geom_bond_distance
Fe1 N5 1.897(3)
Fe1 N2 1.901(3)
Fe1 N3 1.952(3)
Fe1 N6 1.958(3)
Fe1 N4 2.019(3)
Fe1 N1 2.024(3)
N1 C1 1.494(4)
N1 H1A 0.9000
N1 H1B 0.9000
N2 C3 1.296(5)
N2 C2 1.470(4)
N3 C8 1.347(5)
N3 C4 1.358(5)
N4 C9 1.481(5)
N4 H4A 0.9000
N4 H4B 0.9000
N5 C11 1.291(5)
N5 C10 1.466(5)
N6 C16 1.348(4)
N6 C12 1.375(4)
C1 C2 1.502(5)
C1 H1C 0.9700
C1 H1D 0.9700
C2 H2A 0.9700
C2 H2B 0.9700
C3 C4 1.475(5)
C3 C18 1.485(5)
C4 C5 1.387(5)
C5 C6 1.384(6)
C5 H5 0.9300
C6 C7 1.374(7)
C6 H6 0.9300
C7 C8 1.385(6)
C7 H7 0.9300
C8 H8 0.9300
C9 C10 1.512(5)
C9 H9A 0.9700
C9 H9B 0.9700
C10 H10A 0.9700
C10 H10B 0.9700
C11 C12 1.459(5)
C11 C17 1.488(5)
C12 C13 1.381(5)
C13 C14 1.382(6)
C13 H13 0.9300
C14 C15 1.388(5)
C14 H14 0.9300
C15 C16 1.374(5)
C15 H15 0.9300
C16 H16 0.9300
C17 H17A 0.9600
C17 H17B 0.9600
C17 H17C 0.9600
C18 H18A 0.9600
C18 H18B 0.9600
C18 H18C 0.9600
Cl1 O1 1.399(3)
Cl1 O3' 1.411(8)
Cl1 O4 1.416(3)
Cl1 O3 1.418(8)
Cl1 O2 1.432(10)
Cl1 O2' 1.473(5)
Cl2 O5 1.308(10)
Cl2 O8' 1.384(5)
Cl2 O6 1.418(3)
Cl2 O7' 1.449(5)
Cl2 O7 1.484(11)
Cl2 O5' 1.492(5)
Cl2 O8 1.501(10)
O2 O3 1.778(13)
